data_7701771
loop_
_publ_author_name
'Cao, Bula'
'Ding, Yazhou'
'Fang, Fei'
'Chang, Jiarui'
'Zhang, Jie'
'Li, Shujun'
'Chen, Xuenian'

_publ_section_title
;
 The stability of group 10 metal POCOP pincer complexes:
 decomposition/reconstruction pathways of the pincer backbone.
;
_journal_issue 36
_journal_name_full 'Dalton transactions (Cambridge, England : 2003)'
_journal_page_first 13760
_journal_page_last 13768
_journal_paper_doi 10.1039/c9dt02825k
_journal_volume 48
_journal_year 2019
_chemical_formula_moiety 'C20 H42 B10 O2 P2 Pt'
_chemical_formula_sum 'C20 H42 B10 O2 P2 Pt'
_chemical_formula_weight 679.66
_chemical_name_systematic iPr-POCOP-Pt-o-CB
_space_group_crystal_system orthorhombic
_space_group_IT_number 64
_space_group_name_Hall '-C 2ac 2'
_space_group_name_H-M_alt 'C m c e'
_atom_sites_solution_hydrogens mixed
_audit_creation_date 2019-07-30
_audit_creation_method
;
Olex2 1.2
(compiled 2018.05.29 svn.r3508 for OlexSys, GUI svn.r5506)
;
_audit_update_record
;
2019-08-02 deposited with the CCDC.	2019-08-21 downloaded from the CCDC.
;
_cell_angle_alpha 90
_cell_angle_beta 90
_cell_angle_gamma 90
_cell_formula_units_Z 8
_cell_length_a 13.1407(2)
_cell_length_b 15.2729(2)
_cell_length_c 28.7118(3)
_cell_measurement_reflns_used 7375
_cell_measurement_temperature 169.99(10)
_cell_measurement_theta_max 72.3330
_cell_measurement_theta_min 4.6870
_cell_volume 5762.36(13)
_computing_cell_refinement 'CrysAlisPro 1.171.40.42a (Rigaku OD, 2019)'
_computing_data_collection 'CrysAlisPro 1.171.40.42a (Rigaku OD, 2019)'
_computing_data_reduction 'CrysAlisPro 1.171.40.42a (Rigaku OD, 2019)'
_computing_molecular_graphics 'Olex2 (Dolomanov et al., 2009)'
_computing_publication_material 'Olex2 (Dolomanov et al., 2009)'
_computing_structure_refinement 'ShelXL (Sheldrick, 2015)'
_computing_structure_solution 'olex2.solve (Bourhis et al., 2015)'
_diffrn_ambient_environment N~2~
_diffrn_ambient_temperature 169.99(10)
_diffrn_detector 'CCD plate'
_diffrn_detector_area_resol_mean 10.6296
_diffrn_detector_type Atlas
_diffrn_measured_fraction_theta_full 0.998
_diffrn_measured_fraction_theta_max 0.981
_diffrn_measurement_details
;
List of Runs (angles in degrees, time in seconds):

  # Type    Start    End  Width  t~exp~   \w     \q     \k     \f   Frames
#--------------------------------------------------------------------------
  1  \w     11.00 113.00   1.00    1.00    --   40.64  63.00 -93.00  102
  2  \w     74.00 176.00   1.00    2.79    --  103.55  63.00 -93.00  102
  3  \w     26.00 137.00   1.00    2.79    --  103.55 -79.00 -99.00  111
  4  \w    100.00 178.00   1.00    2.79    --  103.55  81.00 135.00   78
  5  \w    -65.00  34.00   1.00    1.00    --  -40.64  38.00 150.00   99
  6  \w     23.00  97.00   1.00    1.00    --   40.64-125.00 120.00   74
  7  \w    100.00 178.00   1.00    2.79    --  103.55 111.00-150.00   78
  8  \w     31.00 129.00   1.00    2.79    --  103.55 -45.00 120.00   98
  9  \w     12.00  59.00   1.00    1.00    --   40.64  57.00 120.00   47
;
_diffrn_measurement_device 'four-circle diffractometer'
_diffrn_measurement_device_type 'SuperNova, Dual, Cu at home/near, Atlas'
_diffrn_measurement_method '\w scans'
_diffrn_orient_matrix_type 'CrysAlisPro convention (1999,Acta A55,543-557)'
_diffrn_orient_matrix_UB_11 0.0122945000
_diffrn_orient_matrix_UB_12 0.0703204000
_diffrn_orient_matrix_UB_13 0.0796894000
_diffrn_orient_matrix_UB_21 0.0446018000
_diffrn_orient_matrix_UB_22 0.0225235000
_diffrn_orient_matrix_UB_23 -0.0597702000
_diffrn_orient_matrix_UB_31 -0.0271889000
_diffrn_orient_matrix_UB_32 0.0686806000
_diffrn_orient_matrix_UB_33 -0.0618453000
_diffrn_radiation_monochromator mirror
_diffrn_radiation_probe x-ray
_diffrn_radiation_type CuK\a
_diffrn_radiation_wavelength 1.54184
_diffrn_reflns_av_R_equivalents 0.0304
_diffrn_reflns_av_unetI/netI 0.0203
_diffrn_reflns_Laue_measured_fraction_full 0.998
_diffrn_reflns_Laue_measured_fraction_max 0.981
_diffrn_reflns_limit_h_max 16
_diffrn_reflns_limit_h_min -16
_diffrn_reflns_limit_k_max 12
_diffrn_reflns_limit_k_min -18
_diffrn_reflns_limit_l_max 35
_diffrn_reflns_limit_l_min -35
_diffrn_reflns_number 13232
_diffrn_reflns_point_group_measured_fraction_full 0.998
_diffrn_reflns_point_group_measured_fraction_max 0.981
_diffrn_reflns_theta_full 67.684
_diffrn_reflns_theta_max 72.473
_diffrn_reflns_theta_min 4.699
_diffrn_source 'micro-focus sealed X-ray tube'
_diffrn_source_type 'SuperNova (Cu) X-ray Source'
_exptl_absorpt_coefficient_mu 10.275
_exptl_absorpt_correction_T_max 1.00000
_exptl_absorpt_correction_T_min 0.59102
_exptl_absorpt_correction_type multi-scan
_exptl_absorpt_process_details
;
CrysAlisPro 1.171.40.42a (Rigaku Oxford Diffraction, 2019)
Empirical absorption correction using spherical harmonics,
 implemented in SCALE3 ABSPACK scaling algorithm.
;
_exptl_crystal_colour 'clear light colourless'
_exptl_crystal_colour_lustre clear
_exptl_crystal_colour_modifier light
_exptl_crystal_colour_primary colourless
_exptl_crystal_density_diffrn 1.567
_exptl_crystal_description block
_exptl_crystal_F_000 2688
_exptl_crystal_size_max 0.37
_exptl_crystal_size_mid 0.36
_exptl_crystal_size_min 0.11
_refine_diff_density_max 0.976
_refine_diff_density_min -0.656
_refine_diff_density_rms 0.088
_refine_ls_extinction_coef 0.000040(4)
_refine_ls_extinction_expression Fc^*^=kFc[1+0.001xFc^2^\l^3^/sin(2\q)]^-1/4^
_refine_ls_extinction_method 'SHELXL-2018/3 (Sheldrick 2018)'
_refine_ls_goodness_of_fit_ref 1.042
_refine_ls_hydrogen_treatment mixed
_refine_ls_matrix_type full
_refine_ls_number_parameters 219
_refine_ls_number_reflns 2940
_refine_ls_number_restraints 246
_refine_ls_restrained_S_all 1.073
_refine_ls_R_factor_all 0.0266
_refine_ls_R_factor_gt 0.0230
_refine_ls_shift/su_max 0.002
_refine_ls_shift/su_mean 0.000
_refine_ls_structure_factor_coef Fsqd
_refine_ls_weighting_details 'w=1/[\s^2^(Fo^2^)+(0.0240P)^2^+22.5832P] where P=(Fo^2^+2Fc^2^)/3'
_refine_ls_weighting_scheme calc
_refine_ls_wR_factor_gt 0.0531
_refine_ls_wR_factor_ref 0.0553
_reflns_Friedel_coverage 0.000
_reflns_number_gt 2666
_reflns_number_total 2940
_reflns_threshold_expression 'I > 2\s(I)'
_cod_data_source_file c9dt02825k2.cif
_cod_data_source_block cbl-0624
_cod_original_sg_symbol_Hall '-C 2bc 2'
_cod_database_code 7701771
_shelx_shelxl_version_number 2018/3
_chemical_oxdiff_formula 'Pt1 P1 B1 C1 H1 O1'
_shelx_space_group_comment
;
The symmetry employed for this shelxl refinement is uniquely defined
by the following loop, which should always be used as a source of
symmetry information in preference to the above space-group names.
They are only intended as comments.
;
_shelx_estimated_absorpt_t_max 0.398
_shelx_estimated_absorpt_t_min 0.115
_diffrn_oxdiff_digest_frames
;
0126f31ce86d5f004c600e33cbd07aa685000325e61
;
_reflns_odcompleteness_completeness 99.79
_reflns_odcompleteness_iscentric 1
_reflns_odcompleteness_theta 66.97
_olex2_refinement_description
;
1. Fixed Uiso
 At 1.2 times of:
  All B(H) groups, All C(H) groups
 At 1.5 times of:
  All C(H,H,H) groups
2. Uiso/Uaniso restraints and constraints
Uanis(B4) \\sim Ueq, Uanis(B7) \\sim Ueq, Uanis(B2) \\sim Ueq, Uanis(B10) \\sim
Ueq, Uanis(B6) \\sim Ueq, Uanis(B3) \\sim Ueq, Uanis(B9) \\sim Ueq, Uanis(B8)
\\sim Ueq, Uanis(B5) \\sim Ueq, Uanis(B1) \\sim Ueq, Uanis(C12) \\sim Ueq: with
sigma of 0.01 and sigma for terminal atoms of 0.02
3. Rigid body (RIGU) restrains
 C2, C12, B1, B2, B3, B4, B5, B6, B7, B8, B9, B10
 with sigma for 1-2 distances of 0.004 and sigma for 1-3 distances of 0.004
4. Others
 Fixed Sof: C12(0.5) H12(0.5) B1(0.5) H1(0.5) B3(0.5) H3(0.5) B4(0.5) H4A(0.5)
 B5(0.5) H5A(0.5) B6(0.5) H6A(0.5) B7(0.5) H7A(0.5) B8(0.5) H8(0.5) B9(0.5)
 H9(0.5) B10(0.5) H10(0.5)
5.a Ternary CH refined with riding coordinates:
 C4(H4), C6(H6)
5.b Aromatic/amide H refined with riding coordinates:
 C5(H5), C7(H7)
5.c Idealised Me refined as rotating group:
 C8(H8A,H8B,H8C), C9(H9A,H9B,H9C), C10(H10A,H10B,H10C), C11(H11A,H11B,H11C)
5.d Boron cage BH refined with riding coordinates:
 C12(H12), B1(H1), B3(H3), B4(H4A), B5(H5A), B6(H6A), B7(H7A), B8(H8), B9(H9),
 B10(H10)
;
_olex2_submission_special_instructions 'No special instructions were received'
_oxdiff_exptl_absorpt_empirical_details
;
Empirical correction (ABSPACK) includes:
- Absorption correction using spherical harmonics
- Frame scaling
;
_oxdiff_exptl_absorpt_empirical_full_max 1.563
_oxdiff_exptl_absorpt_empirical_full_min 0.732

loop_
_space_group_symop_operation_xyz
'x, y, z'
'-x, -y+1/2, z+1/2'
'-x, y+1/2, -z+1/2'
'x, -y, -z'
'x+1/2, y+1/2, z'
'-x+1/2, -y+1, z+1/2'
'-x+1/2, y+1, -z+1/2'
'x+1/2, -y+1/2, -z'
'-x, -y, -z'
'x, y-1/2, -z-1/2'
'x, -y-1/2, z-1/2'
'-x, y, z'
'-x+1/2, -y+1/2, -z'
'x+1/2, y, -z-1/2'
'x+1/2, -y, z-1/2'
'-x+1/2, y+1/2, z'

loop_
_atom_site_label
_atom_site_type_symbol
_atom_site_fract_x
_atom_site_fract_y
_atom_site_fract_z
_atom_site_U_iso_or_equiv
_atom_site_adp_type
_atom_site_occupancy
_atom_site_site_symmetry_order
_atom_site_calc_flag
_atom_site_refinement_flags_posn
_atom_site_refinement_flags_adp
_atom_site_refinement_flags_occupancy
_atom_site_disorder_assembly
_atom_site_disorder_group
Pt1 Pt 0.500000 0.36469(2) 0.37458(2) 0.01984(8) Uani 1 2 d S T P A .
P1 P 0.32874(6) 0.37759(5) 0.36142(3) 0.02292(16) Uani 1 1 d . . . . .
O1 O 0.31876(17) 0.43368(17) 0.31261(8) 0.0346(6) Uani 1 1 d . . . . .
C1 C 0.500000 0.4330(3) 0.31433(14) 0.0235(9) Uani 1 2 d S T P . .
C2 C 0.500000 0.2931(3) 0.43818(14) 0.0214(8) Uani 1 2 d S TU P . .
C3 C 0.4106(2) 0.4581(2) 0.29244(11) 0.0271(7) Uani 1 1 d . . . . .
C4 C 0.2523(3) 0.4442(2) 0.40099(11) 0.0323(7) Uani 1 1 d . . . . .
H4 H 0.231349 0.406475 0.426907 0.039 Uiso 1 1 calc R . . . .
C5 C 0.4081(3) 0.5062(2) 0.25151(12) 0.0346(8) Uani 1 1 d . . . . .
H5 H 0.346583 0.522283 0.237966 0.042 Uiso 1 1 calc R . . . .
C6 C 0.2595(3) 0.2774(2) 0.34676(11) 0.0314(7) Uani 1 1 d . . . . .
H6 H 0.252330 0.243698 0.375613 0.038 Uiso 1 1 calc R . . . .
C7 C 0.500000 0.5297(4) 0.23139(16) 0.0372(12) Uani 1 2 d S T P . .
H7 H 0.500000 0.561720 0.203849 0.045 Uiso 1 2 calc RS T P . .
C8 C 0.3255(3) 0.2231(3) 0.31382(16) 0.0563(12) Uani 1 1 d . . . . .
H8A H 0.336479 0.255169 0.285491 0.084 Uiso 1 1 calc GR . . . .
H8B H 0.291697 0.168959 0.306894 0.084 Uiso 1 1 calc GR . . . .
H8C H 0.389793 0.211182 0.328366 0.084 Uiso 1 1 calc GR . . . .
C9 C 0.1568(3) 0.4831(3) 0.38010(17) 0.0602(13) Uani 1 1 d . . . . .
H9A H 0.175115 0.525463 0.356852 0.090 Uiso 1 1 calc GR . . . .
H9B H 0.117795 0.511107 0.404124 0.090 Uiso 1 1 calc GR . . . .
H9C H 0.116987 0.437516 0.366063 0.090 Uiso 1 1 calc GR . . . .
C10 C 0.3171(4) 0.5167(4) 0.4210(3) 0.096(2) Uani 1 1 d . . . . .
H10A H 0.376158 0.491898 0.435659 0.144 Uiso 1 1 calc GR . . . .
H10B H 0.278439 0.548841 0.443629 0.144 Uiso 1 1 calc GR . . . .
H10C H 0.338044 0.555381 0.396460 0.144 Uiso 1 1 calc GR . . . .
C11 C 0.1537(3) 0.2888(4) 0.3267(2) 0.0713(16) Uani 1 1 d . . . . .
H11A H 0.109619 0.313250 0.350001 0.107 Uiso 1 1 calc GR . . . .
H11B H 0.127747 0.232921 0.317039 0.107 Uiso 1 1 calc GR . . . .
H11C H 0.156561 0.327475 0.300379 0.107 Uiso 1 1 calc GR . . . .
C12 C 0.4558(8) 0.3382(5) 0.4885(2) 0.052(2) Uani 0.5 1 d . U . A -1
H12 H 0.430255 0.406641 0.490695 0.062 Uiso 0.5 1 calc R . . A -1
B1 B 0.5948(10) 0.2890(10) 0.4775(4) 0.050(3) Uani 0.5 1 d . U . A -1
H1 H 0.666187 0.325717 0.473147 0.061 Uiso 0.5 1 calc R . . A -1
B2 B 0.500000 0.1749(6) 0.5353(2) 0.0602(19) Uani 1 2 d S TU P . .
H2 H 0.500000 0.131(5) 0.565(3) 0.11(3) Uiso 1 2 d S T P . .
B3 B 0.4027(10) 0.1637(6) 0.4924(3) 0.0335(19) Uani 0.5 1 d . U . A -1
H3 H 0.340083 0.117218 0.498479 0.040 Uiso 0.5 1 calc R . . A -1
B4 B 0.4009(7) 0.2576(5) 0.5232(2) 0.0265(15) Uani 0.5 1 d . U . A -1
H4A H 0.339118 0.273267 0.547701 0.032 Uiso 0.5 1 calc R . . A -1
B5 B 0.5776(9) 0.2073(10) 0.4467(5) 0.052(3) Uani 0.5 1 d . U . A -1
H5A H 0.633486 0.191462 0.419442 0.063 Uiso 0.5 1 calc R . . A -1
B6 B 0.5189(9) 0.1256(6) 0.4790(3) 0.058(3) Uani 0.5 1 d . U . A -1
H6A H 0.532026 0.055031 0.474167 0.070 Uiso 0.5 1 calc R . . A -1
B7 B 0.5312(9) 0.2850(9) 0.5343(3) 0.070(3) Uani 0.5 1 d . U . A -1
H7A H 0.554534 0.323314 0.564907 0.084 Uiso 0.5 1 calc R . . A -1
B8 B 0.3880(8) 0.2579(8) 0.4627(3) 0.033(2) Uani 0.5 1 d . U . A -1
H8 H 0.314753 0.272642 0.445941 0.039 Uiso 0.5 1 calc R . . A -1
B9 B 0.4579(10) 0.1858(6) 0.4378(3) 0.042(2) Uani 0.5 1 d . U . A -1
H9 H 0.432703 0.154921 0.405185 0.050 Uiso 0.5 1 calc R . . A -1
B10 B 0.6041(13) 0.1941(13) 0.5054(6) 0.081(3) Uani 0.5 1 d . U . A -1
H10 H 0.676472 0.168443 0.518994 0.097 Uiso 0.5 1 calc R . . A -1

loop_
_atom_site_aniso_label
_atom_site_aniso_U_11
_atom_site_aniso_U_22
_atom_site_aniso_U_33
_atom_site_aniso_U_23
_atom_site_aniso_U_13
_atom_site_aniso_U_12
Pt1 0.01688(10) 0.02422(11) 0.01842(10) 0.00537(7) 0.000 0.000
P1 0.0174(3) 0.0287(4) 0.0227(3) 0.0064(3) 0.0003(3) 0.0008(3)
O1 0.0178(11) 0.0520(15) 0.0339(12) 0.0202(11) 0.0001(9) 0.0022(11)
C1 0.022(2) 0.028(2) 0.0202(19) 0.0056(17) 0.000 0.000
C2 0.024(2) 0.023(2) 0.0169(17) 0.0022(16) 0.000 0.000
C3 0.0221(16) 0.0320(18) 0.0273(15) 0.0063(13) 0.0028(12) -0.0025(14)
C4 0.0331(17) 0.0318(17) 0.0320(16) 0.0040(14) 0.0036(14) 0.0069(15)
C5 0.0268(18) 0.048(2) 0.0286(15) 0.0154(17) -0.0035(13) 0.0009(15)
C6 0.0318(17) 0.0337(17) 0.0288(15) 0.0007(14) -0.0034(14) -0.0044(16)
C7 0.035(3) 0.049(3) 0.027(2) 0.018(2) 0.000 0.000
C8 0.051(3) 0.052(3) 0.066(3) -0.025(2) -0.011(2) 0.010(2)
C9 0.033(2) 0.067(3) 0.080(3) -0.015(3) -0.002(2) 0.021(2)
C10 0.058(3) 0.069(4) 0.161(6) -0.072(4) -0.034(4) 0.022(3)
C11 0.035(2) 0.071(3) 0.108(4) -0.029(3) -0.021(3) -0.004(2)
C12 0.106(6) 0.019(3) 0.030(3) -0.003(2) 0.039(3) -0.007(3)
B1 0.045(5) 0.067(6) 0.040(5) 0.026(4) -0.012(4) -0.025(5)
B2 0.060(4) 0.083(5) 0.037(3) 0.032(3) 0.000 0.000
B3 0.061(5) 0.019(3) 0.021(3) 0.000(3) 0.011(3) -0.014(3)
B4 0.047(4) 0.015(3) 0.018(3) 0.006(2) 0.016(3) 0.001(3)
B5 0.037(5) 0.056(6) 0.063(5) 0.027(4) 0.019(4) 0.011(4)
B6 0.064(7) 0.050(4) 0.060(4) 0.029(3) 0.041(4) 0.033(4)
B7 0.077(6) 0.108(6) 0.026(3) 0.004(4) -0.011(3) -0.065(5)
B8 0.026(4) 0.048(5) 0.023(4) 0.017(3) 0.003(3) -0.002(3)
B9 0.077(6) 0.023(4) 0.025(3) -0.001(3) 0.016(3) -0.009(3)
B10 0.055(5) 0.107(7) 0.080(7) 0.060(6) -0.004(5) 0.001(5)

loop_
_atom_type_symbol
_atom_type_description
_atom_type_scat_dispersion_real
_atom_type_scat_dispersion_imag
_atom_type_scat_source
C C 0.0181 0.0091 'International Tables Vol C Tables 4.2.6.8 and 6.1.1.4'
H H 0.0000 0.0000 'International Tables Vol C Tables 4.2.6.8 and 6.1.1.4'
B B 0.0090 0.0039 'International Tables Vol C Tables 4.2.6.8 and 6.1.1.4'
O O 0.0492 0.0322 'International Tables Vol C Tables 4.2.6.8 and 6.1.1.4'
P P 0.2955 0.4335 'International Tables Vol C Tables 4.2.6.8 and 6.1.1.4'
Pt Pt -4.5932 6.9264 'International Tables Vol C Tables 4.2.6.8 and 6.1.1.4'

loop_
_geom_angle_atom_site_label_1
_geom_angle_atom_site_label_2
_geom_angle_atom_site_label_3
_geom_angle
_geom_angle_site_symmetry_1
_geom_angle_site_symmetry_3
P1 Pt1 P1 158.56(4) 12_655 .
C1 Pt1 P1 79.300(19) . .
C1 Pt1 P1 79.299(19) . 12_655
C1 Pt1 C2 179.83(17) . .
C2 Pt1 P1 100.702(19) . .
C2 Pt1 P1 100.703(19) . 12_655
O1 P1 Pt1 105.26(8) . .
O1 P1 C4 101.31(14) . .
O1 P1 C6 101.51(14) . .
C4 P1 Pt1 119.08(12) . .
C4 P1 C6 109.58(16) . .
C6 P1 Pt1 117.04(12) . .
C3 O1 P1 115.15(19) . .
C3 C1 Pt1 122.10(19) 12_655 .
C3 C1 Pt1 122.10(19) . .
C3 C1 C3 115.8(4) 12_655 .
C12 C2 Pt1 121.4(3) . .
C12 C2 B8 59.1(5) . .
C12 C2 B9 106.2(4) . .
B1 C2 Pt1 126.5(4) . .
B1 C2 C12 72.4(7) . .
B1 C2 B8 110.3(5) . .
B1 C2 B9 101.9(7) . .
B5 C2 Pt1 121.7(5) . .
B5 C2 C12 113.5(6) . .
B5 C2 B1 54.8(7) . .
B5 C2 B8 102.5(7) . .
B5 C2 B9 57.0(8) . .
B8 C2 Pt1 120.8(3) . .
B8 C2 B9 55.4(5) . .
B9 C2 Pt1 118.8(4) . .
C1 C3 O1 118.2(3) . .
C5 C3 O1 118.3(3) . .
C5 C3 C1 123.5(3) . .
P1 C4 H4 107.4 . .
C9 C4 P1 115.4(3) . .
C9 C4 H4 107.4 . .
C10 C4 P1 109.5(3) . .
C10 C4 H4 107.4 . .
C10 C4 C9 109.3(4) . .
C3 C5 H5 121.0 . .
C7 C5 C3 118.0(3) . .
C7 C5 H5 121.0 . .
P1 C6 H6 107.0 . .
C8 C6 P1 108.3(3) . .
C8 C6 H6 107.0 . .
C11 C6 P1 116.6(3) . .
C11 C6 H6 107.0 . .
C11 C6 C8 110.4(3) . .
C5 C7 C5 121.3(4) . 12_655
C5 C7 H7 119.4 . .
C5 C7 H7 119.4 12_655 .
C6 C8 H8A 109.5 . .
C6 C8 H8B 109.5 . .
C6 C8 H8C 109.5 . .
H8A C8 H8B 109.5 . .
H8A C8 H8C 109.5 . .
H8B C8 H8C 109.5 . .
C4 C9 H9A 109.5 . .
C4 C9 H9B 109.5 . .
C4 C9 H9C 109.5 . .
H9A C9 H9B 109.5 . .
H9A C9 H9C 109.5 . .
H9B C9 H9C 109.5 . .
C4 C10 H10A 109.5 . .
C4 C10 H10B 109.5 . .
C4 C10 H10C 109.5 . .
H10A C10 H10B 109.5 . .
H10A C10 H10C 109.5 . .
H10B C10 H10C 109.5 . .
C6 C11 H11A 109.5 . .
C6 C11 H11B 109.5 . .
C6 C11 H11C 109.5 . .
H11A C11 H11B 109.5 . .
H11A C11 H11C 109.5 . .
H11B C11 H11C 109.5 . .
C2 C12 H12 122.4 . .
C2 C12 B1 53.3(4) . .
C2 C12 B4 110.0(5) . .
C2 C12 B7 104.1(6) . .
B1 C12 H12 130.1 . .
B4 C12 H12 120.9 . .
B4 C12 B1 101.8(6) . .
B4 C12 B7 60.1(5) . .
B7 C12 H12 123.0 . .
B7 C12 B1 56.9(5) . .
B8 C12 C2 60.9(4) . .
B8 C12 H12 123.7 . .
B8 C12 B1 98.0(6) . .
B8 C12 B4 61.2(5) . .
B8 C12 B7 106.1(6) . .
C2 B1 C12 54.3(5) . .
C2 B1 H1 122.5 . .
C2 B1 B7 105.1(8) . .
C12 B1 H1 127.3 . .
B5 B1 C2 62.5(6) . .
B5 B1 C12 105.1(8) . .
B5 B1 H1 118.1 . .
B5 B1 B7 114.5(9) . .
B5 B1 B10 65.3(10) . .
B7 B1 C12 57.0(6) . .
B7 B1 H1 120.4 . .
B10 B1 C2 114.3(9) . .
B10 B1 C12 108.6(9) . .
B10 B1 H1 115.8 . .
B10 B1 B7 64.9(9) . .
B3 B2 H2 119(3) . .
B3 B2 B4 55.3(4) . .
B3 B2 B6 55.8(6) . .
B4 B2 H2 125(2) . .
B6 B2 H2 117(5) . .
B6 B2 B4 102.4(5) . .
B7 B2 H2 128(4) . .
B7 B2 B3 104.6(6) . .
B7 B2 B4 60.0(6) . .
B7 B2 B6 111.0(5) . .
B10 B2 H2 121.4(12) . .
B10 B2 B3 104.7(7) . .
B10 B2 B4 111.6(7) . .
B10 B2 B6 59.3(8) . .
B10 B2 B7 67.7(8) . .
B2 B3 H3 119.2 . .
B4 B3 B2 64.2(5) . .
B4 B3 H3 117.0 . .
B4 B3 B9 108.1(6) . .
B6 B3 B2 62.6(7) . .
B6 B3 H3 119.6 . .
B6 B3 B4 115.3(9) . .
B6 B3 B8 106.5(7) . .
B6 B3 B9 59.2(6) . .
B8 B3 B2 110.4(7) . .
B8 B3 H3 123.2 . .
B8 B3 B4 62.4(6) . .
B8 B3 B9 55.4(5) . .
B9 B3 B2 107.5(8) . .
B9 B3 H3 125.1 . .
C12 B4 B2 107.4(6) . .
C12 B4 H4A 121.2 . .
C12 B4 B7 62.6(5) . .
C12 B4 B8 57.9(5) . .
B2 B4 H4A 123.3 . .
B3 B4 C12 107.2(5) . .
B3 B4 B2 60.5(6) . .
B3 B4 H4A 122.1 . .
B3 B4 B7 106.2(8) . .
B3 B4 B8 58.7(6) . .
B7 B4 B2 56.8(6) . .
B7 B4 H4A 122.7 . .
B8 B4 B2 104.9(6) . .
B8 B4 H4A 124.4 . .
B8 B4 B7 105.5(6) . .
C2 B5 H5A 118.3 . .
C2 B5 B6 111.7(7) . .
C2 B5 B10 110.8(11) . .
B1 B5 C2 62.7(7) . .
B1 B5 H5A 119.1 . .
B1 B5 B6 109.9(9) . .
B1 B5 B9 113.2(10) . .
B1 B5 B10 60.6(10) . .
B6 B5 H5A 121.2 . .
B9 B5 C2 63.1(7) . .
B9 B5 H5A 119.4 . .
B9 B5 B6 60.6(7) . .
B9 B5 B10 108.8(10) . .
B10 B5 H5A 122.1 . .
B10 B5 B6 59.1(8) . .
B2 B6 H6A 123.0 . .
B3 B6 B2 61.6(5) . .
B3 B6 B5 106.1(7) . .
B3 B6 H6A 120.7 . .
B3 B6 B9 62.7(6) . .
B3 B6 B10 106.4(8) . .
B5 B6 B2 103.9(8) . .
B5 B6 H6A 124.6 . .
B9 B6 B2 109.4(6) . .
B9 B6 B5 56.5(6) . .
B9 B6 H6A 121.1 . .
B9 B6 B10 106.6(8) . .
B10 B6 B2 55.7(7) . .
B10 B6 B5 60.4(8) . .
B10 B6 H6A 123.6 . .
C12 B7 H7A 119.2 . .
C12 B7 B10 106.6(7) . .
B1 B7 C12 66.1(6) . .
B1 B7 H7A 124.5 . .
B1 B7 B10 53.2(7) . .
B2 B7 C12 108.3(6) . .
B2 B7 B1 99.0(8) . .
B2 B7 B4 63.2(4) . .
B2 B7 H7A 124.7 . .
B2 B7 B10 53.9(6) . .
B4 B7 C12 57.3(5) . .
B4 B7 B1 106.6(6) . .
B4 B7 H7A 122.2 . .
B4 B7 B10 103.7(8) . .
B10 B7 H7A 127.1 . .
C2 B8 B4 109.1(6) . .
C2 B8 H8 120.4 . .
C12 B8 C2 60.0(4) . .
C12 B8 B4 60.9(5) . .
C12 B8 H8 120.4 . .
B3 B8 C2 112.2(8) . .
B3 B8 C12 109.8(7) . .
B3 B8 B4 58.9(4) . .
B3 B8 H8 119.7 . .
B4 B8 H8 121.4 . .
B9 B8 C2 62.7(6) . .
B9 B8 C12 113.2(8) . .
B9 B8 B3 64.7(7) . .
B9 B8 B4 112.7(8) . .
B9 B8 H8 116.5 . .
C2 B9 B3 108.0(6) . .
C2 B9 H9 120.5 . .
B3 B9 H9 123.5 . .
B5 B9 C2 59.9(8) . .
B5 B9 B3 107.4(10) . .
B5 B9 B6 62.9(8) . .
B5 B9 H9 120.7 . .
B6 B9 C2 111.0(8) . .
B6 B9 B3 58.1(6) . .
B6 B9 H9 120.2 . .
B8 B9 C2 61.9(5) . .
B8 B9 B3 59.9(6) . .
B8 B9 B5 110.2(10) . .
B8 B9 B6 109.4(7) . .
B8 B9 H9 120.2 . .
B1 B10 B5 54.1(8) . .
B1 B10 B6 105.8(10) . .
B1 B10 B7 62.0(9) . .
B1 B10 H10 123.1 . .
B2 B10 B1 110.3(12) . .
B2 B10 B5 111.2(10) . .
B2 B10 B6 65.0(8) . .
B2 B10 B7 58.4(8) . .
B2 B10 H10 118.1 . .
B5 B10 B7 103.9(10) . .
B5 B10 H10 124.1 . .
B6 B10 B5 60.5(8) . .
B6 B10 B7 108.3(10) . .
B6 B10 H10 120.3 . .
B7 B10 H10 123.2 . .

loop_
_geom_bond_atom_site_label_1
_geom_bond_atom_site_label_2
_geom_bond_distance
_geom_bond_site_symmetry_2
Pt1 P1 2.2905(8) 12_655
Pt1 P1 2.2905(8) .
Pt1 C1 2.020(4) .
Pt1 C2 2.128(4) .
P1 O1 1.648(2) .
P1 C4 1.826(3) .
P1 C6 1.829(3) .
O1 C3 1.390(4) .
C1 C3 1.387(4) .
C1 C3 1.387(4) 12_655
C2 C12 1.703(7) .
C2 B1 1.681(12) .
C2 B5 1.678(13) .
C2 B8 1.717(10) .
C2 B9 1.730(11) .
C3 C5 1.386(4) .
C4 H4 0.9800 .
C4 C9 1.512(5) .
C4 C10 1.511(6) .
C5 H5 0.9300 .
C5 C7 1.386(4) .
C6 H6 0.9800 .
C6 C8 1.528(5) .
C6 C11 1.516(5) .
C7 H7 0.9300 .
C8 H8A 0.9600 .
C8 H8B 0.9600 .
C8 H8C 0.9600 .
C9 H9A 0.9600 .
C9 H9B 0.9600 .
C9 H9C 0.9600 .
C10 H10A 0.9600 .
C10 H10B 0.9600 .
C10 H10C 0.9600 .
C11 H11A 0.9600 .
C11 H11B 0.9600 .
C11 H11C 0.9600 .
C12 H12 1.1000 .
C12 B1 2.000(19) .
C12 B4 1.740(10) .
C12 B7 1.835(14) .
C12 B8 1.686(13) .
B1 H1 1.1000 .
B1 B5 1.55(2) .
B1 B7 1.833(16) .
B1 B10 1.661(19) .
B2 H2 1.08(9) .
B2 B3 1.785(13) .
B2 B4 1.847(10) .
B2 B6 1.801(13) .
B2 B7 1.731(15) .
B2 B10 1.642(17) .
B3 H3 1.1000 .
B3 B4 1.686(10) .
B3 B6 1.679(16) .
B3 B8 1.683(14) .
B3 B9 1.758(12) .
B4 H4A 1.1000 .
B4 B7 1.792(15) .
B4 B8 1.745(12) .
B5 H5A 1.1000 .
B5 B6 1.736(15) .
B5 B9 1.627(19) .
B5 B10 1.73(2) .
B6 H6A 1.1000 .
B6 B9 1.699(14) .
B6 B10 1.71(2) .
B7 H7A 1.1000 .
B7 B10 1.88(2) .
B8 H8 1.1000 .
B8 B9 1.602(14) .
B9 H9 1.1000 .
B10 H10 1.1000 .

loop_
_geom_torsion_atom_site_label_1
_geom_torsion_atom_site_label_2
_geom_torsion_atom_site_label_3
_geom_torsion_atom_site_label_4
_geom_torsion
_geom_torsion_site_symmetry_1
_geom_torsion_site_symmetry_4
Pt1 P1 O1 C3 0.0(3) . .
Pt1 P1 C4 C9 153.4(3) . .
Pt1 P1 C4 C10 29.6(4) . .
Pt1 P1 C6 C8 -40.3(3) . .
Pt1 P1 C6 C11 -165.4(3) . .
Pt1 C1 C3 O1 -1.2(5) . .
Pt1 C1 C3 C5 178.9(3) . .
Pt1 C2 C12 B1 -122.5(5) . .
Pt1 C2 C12 B4 147.5(5) . .
Pt1 C2 C12 B7 -149.6(4) . .
Pt1 C2 C12 B8 109.6(4) . .
Pt1 C2 B1 C12 116.4(6) . .
Pt1 C2 B1 B5 -106.2(7) . .
Pt1 C2 B1 B7 143.7(6) . .
Pt1 C2 B1 B10 -147.5(9) . .
Pt1 C2 B5 B1 114.8(6) . .
Pt1 C2 B5 B6 -143.3(7) . .
Pt1 C2 B5 B9 -105.9(6) . .
Pt1 C2 B5 B10 152.9(7) . .
Pt1 C2 B8 C12 -110.4(5) . .
Pt1 C2 B8 B3 148.7(5) . .
Pt1 C2 B8 B4 -148.0(5) . .
Pt1 C2 B8 B9 105.6(6) . .
Pt1 C2 B9 B3 -148.9(6) . .
Pt1 C2 B9 B5 111.0(8) . .
Pt1 C2 B9 B6 149.2(5) . .
Pt1 C2 B9 B8 -109.4(4) . .
P1 O1 C3 C1 0.7(4) . .
P1 O1 C3 C5 -179.4(3) . .
O1 P1 C4 C9 38.6(3) . .
O1 P1 C4 C10 -85.1(4) . .
O1 P1 C6 C8 73.6(3) . .
O1 P1 C6 C11 -51.5(3) . .
O1 C3 C5 C7 -179.4(4) . .
C1 C3 C5 C7 0.5(6) . .
C2 C12 B4 B2 59.2(8) . .
C2 C12 B4 B3 -4.5(9) . .
C2 C12 B4 B7 95.2(7) . .
C2 C12 B4 B8 -37.8(6) . .
C2 C12 B7 B1 25.8(7) . .
C2 C12 B7 B2 -66.0(7) . .
C2 C12 B7 B4 -105.1(6) . .
C2 C12 B7 B10 -9.3(9) . .
C2 C12 B8 B3 104.8(8) . .
C2 C12 B8 B4 138.8(6) . .
C2 C12 B8 B9 34.7(6) . .
C2 B1 B5 B6 -104.8(8) . .
C2 B1 B5 B9 -39.2(8) . .
C2 B1 B5 B10 -138.5(9) . .
C2 B1 B7 C12 -26.3(8) . .
C2 B1 B7 B2 79.8(9) . .
C2 B1 B7 B4 15.2(12) . .
C2 B1 B7 B10 110.1(11) . .
C2 B1 B10 B2 -62.0(15) . .
C2 B1 B10 B5 40.1(9) . .
C2 B1 B10 B6 6.7(15) . .
C2 B1 B10 B7 -96.0(10) . .
C2 B5 B6 B2 -65.9(11) . .
C2 B5 B6 B3 -1.9(13) . .
C2 B5 B6 B9 38.5(8) . .
C2 B5 B6 B10 -101.9(13) . .
C2 B5 B9 B3 -101.1(7) . .
C2 B5 B9 B6 -139.6(8) . .
C2 B5 B9 B8 -37.5(8) . .
C2 B5 B10 B1 -39.0(9) . .
C2 B5 B10 B2 61.3(15) . .
C2 B5 B10 B6 103.5(9) . .
C2 B5 B10 B7 0.1(12) . .
C2 B8 B9 B3 135.6(7) . .
C2 B8 B9 B5 36.7(8) . .
C2 B8 B9 B6 104.0(8) . .
C3 C1 C3 O1 179.2(2) 12_655 .
C3 C1 C3 C5 -0.7(7) 12_655 .
C3 C5 C7 C5 -0.3(8) . 12_655
C4 P1 O1 C3 124.6(3) . .
C4 P1 C6 C8 -179.8(3) . .
C4 P1 C6 C11 55.0(4) . .
C6 P1 O1 C3 -122.4(3) . .
C6 P1 C4 C9 -68.0(3) . .
C6 P1 C4 C10 168.2(3) . .
C12 C2 B1 B5 137.4(7) . .
C12 C2 B1 B7 27.3(8) . .
C12 C2 B1 B10 96.1(12) . .
C12 C2 B5 B1 -44.8(8) . .
C12 C2 B5 B6 57.1(12) . .
C12 C2 B5 B9 94.6(7) . .
C12 C2 B5 B10 -6.7(12) . .
C12 C2 B8 B3 -100.8(8) . .
C12 C2 B8 B4 -37.6(6) . .
C12 C2 B8 B9 -143.9(7) . .
C12 C2 B9 B3 -7.9(9) . .
C12 C2 B9 B5 -107.9(7) . .
C12 C2 B9 B6 -69.8(7) . .
C12 C2 B9 B8 31.7(6) . .
C12 B1 B5 C2 34.7(5) . .
C12 B1 B5 B6 -70.1(10) . .
C12 B1 B5 B9 -4.5(12) . .
C12 B1 B5 B10 -103.8(9) . .
C12 B1 B7 B2 106.1(5) . .
C12 B1 B7 B4 41.5(6) . .
C12 B1 B7 B10 136.4(9) . .
C12 B1 B10 B2 -3.6(15) . .
C12 B1 B10 B5 98.5(8) . .
C12 B1 B10 B6 65.1(12) . .
C12 B1 B10 B7 -37.6(7) . .
C12 B4 B7 B1 -46.1(7) . .
C12 B4 B7 B2 -137.9(6) . .
C12 B4 B7 B10 -101.2(7) . .
C12 B4 B8 C2 37.2(6) . .
C12 B4 B8 B3 142.1(8) . .
C12 B4 B8 B9 104.8(9) . .
C12 B7 B10 B1 41.1(8) . .
C12 B7 B10 B2 -100.8(7) . .
C12 B7 B10 B5 5.7(11) . .
C12 B7 B10 B6 -57.4(9) . .
C12 B8 B9 C2 -33.7(6) . .
C12 B8 B9 B3 101.9(8) . .
C12 B8 B9 B5 3.0(12) . .
C12 B8 B9 B6 70.3(10) . .
B1 C2 C12 B4 -90.0(8) . .
B1 C2 C12 B7 -27.1(7) . .
B1 C2 C12 B8 -127.9(6) . .
B1 C2 B5 B6 101.9(11) . .
B1 C2 B5 B9 139.3(9) . .
B1 C2 B5 B10 38.1(9) . .
B1 C2 B8 C12 53.3(9) . .
B1 C2 B8 B3 -47.5(12) . .
B1 C2 B8 B4 15.8(12) . .
B1 C2 B8 B9 -90.6(10) . .
B1 C2 B9 B3 67.1(10) . .
B1 C2 B9 B5 -33.0(8) . .
B1 C2 B9 B6 5.2(9) . .
B1 C2 B9 B8 106.6(8) . .
B1 C12 B4 B2 4.2(7) . .
B1 C12 B4 B3 -59.4(8) . .
B1 C12 B4 B7 40.3(6) . .
B1 C12 B4 B8 -92.8(7) . .
B1 C12 B7 B2 -91.9(8) . .
B1 C12 B7 B4 -131.0(7) . .
B1 C12 B7 B10 -35.2(7) . .
B1 C12 B8 C2 -39.7(4) . .
B1 C12 B8 B3 65.1(8) . .
B1 C12 B8 B4 99.1(6) . .
B1 C12 B8 B9 -5.0(7) . .
B1 B5 B6 B2 1.8(11) . .
B1 B5 B6 B3 65.7(12) . .
B1 B5 B6 B9 106.1(11) . .
B1 B5 B6 B10 -34.3(11) . .
B1 B5 B9 C2 39.1(8) . .
B1 B5 B9 B3 -62.0(12) . .
B1 B5 B9 B6 -100.5(11) . .
B1 B5 B9 B8 1.6(14) . .
B1 B5 B10 B2 100.3(14) . .
B1 B5 B10 B6 142.5(10) . .
B1 B5 B10 B7 39.1(9) . .
B1 B7 B10 B2 -142.0(9) . .
B1 B7 B10 B5 -35.4(8) . .
B1 B7 B10 B6 -98.5(10) . .
B2 B3 B4 C12 100.6(7) . .
B2 B3 B4 B7 35.0(5) . .
B2 B3 B4 B8 133.6(6) . .
B2 B3 B6 B5 -97.4(9) . .
B2 B3 B6 B9 -134.8(7) . .
B2 B3 B6 B10 -34.2(6) . .
B2 B3 B8 C2 55.5(9) . .
B2 B3 B8 C12 -9.3(10) . .
B2 B3 B8 B4 -44.1(6) . .
B2 B3 B8 B9 97.7(9) . .
B2 B3 B9 C2 -62.6(9) . .
B2 B3 B9 B5 0.6(10) . .
B2 B3 B9 B6 41.3(8) . .
B2 B3 B9 B8 -103.1(8) . .
B2 B4 B7 C12 137.9(6) . .
B2 B4 B7 B1 91.8(9) . .
B2 B4 B7 B10 36.7(6) . .
B2 B4 B8 C2 -64.2(8) . .
B2 B4 B8 C12 -101.4(7) . .
B2 B4 B8 B3 40.7(6) . .
B2 B4 B8 B9 3.4(9) . .
B2 B6 B9 C2 57.2(9) . .
B2 B6 B9 B3 -41.5(6) . .
B2 B6 B9 B5 94.1(9) . .
B2 B6 B9 B8 -9.2(11) . .
B2 B6 B10 B1 -105.4(13) . .
B2 B6 B10 B5 -136.2(10) . .
B2 B6 B10 B7 -40.3(7) . .
B2 B7 B10 B1 142.0(9) . .
B2 B7 B10 B5 106.6(11) . .
B2 B7 B10 B6 43.4(7) . .
B3 B2 B4 C12 -100.3(6) . .
B3 B2 B4 B7 -138.9(6) . .
B3 B2 B4 B8 -39.8(6) . .
B3 B2 B6 B5 101.0(7) . .
B3 B2 B6 B9 42.0(7) . .
B3 B2 B6 B10 139.3(8) . .
B3 B2 B7 C12 -2.5(8) . .
B3 B2 B7 B1 -70.2(8) . .
B3 B2 B7 B4 34.0(5) . .
B3 B2 B7 B10 -100.1(8) . .
B3 B2 B10 B1 64.6(14) . .
B3 B2 B10 B5 6.3(15) . .
B3 B2 B10 B6 -33.9(7) . .
B3 B2 B10 B7 100.0(8) . .
B3 B4 B7 C12 101.3(6) . .
B3 B4 B7 B1 55.2(10) . .
B3 B4 B7 B2 -36.6(6) . .
B3 B4 B7 B10 0.1(9) . .
B3 B4 B8 C2 -104.9(9) . .
B3 B4 B8 C12 -142.1(8) . .
B3 B4 B8 B9 -37.3(9) . .
B3 B6 B9 C2 98.7(7) . .
B3 B6 B9 B5 135.6(9) . .
B3 B6 B9 B8 32.3(8) . .
B3 B6 B10 B1 -68.6(11) . .
B3 B6 B10 B2 36.7(6) . .
B3 B6 B10 B5 -99.5(8) . .
B3 B6 B10 B7 -3.5(9) . .
B3 B8 B9 C2 -135.6(7) . .
B3 B8 B9 B5 -98.9(10) . .
B3 B8 B9 B6 -31.6(8) . .
B4 C12 B7 B1 131.0(7) . .
B4 C12 B7 B2 39.1(5) . .
B4 C12 B7 B10 95.8(8) . .
B4 C12 B8 C2 -138.8(6) . .
B4 C12 B8 B3 -34.0(7) . .
B4 C12 B8 B9 -104.1(8) . .
B4 B2 B3 B6 141.8(6) . .
B4 B2 B3 B8 43.2(6) . .
B4 B2 B3 B9 102.1(7) . .
B4 B2 B6 B3 -31.4(5) . .
B4 B2 B6 B5 69.6(8) . .
B4 B2 B6 B9 10.6(9) . .
B4 B2 B6 B10 107.9(9) . .
B4 B2 B7 C12 -36.5(6) . .
B4 B2 B7 B1 -104.1(7) . .
B4 B2 B7 B10 -134.1(8) . .
B4 B2 B10 B1 6.5(16) . .
B4 B2 B10 B5 -51.7(16) . .
B4 B2 B10 B6 -91.9(8) . .
B4 B2 B10 B7 42.0(8) . .
B4 B3 B6 B2 38.0(6) . .
B4 B3 B6 B5 -59.3(11) . .
B4 B3 B6 B9 -96.7(8) . .
B4 B3 B6 B10 3.9(8) . .
B4 B3 B8 C2 99.6(8) . .
B4 B3 B8 C12 34.8(7) . .
B4 B3 B8 B9 141.8(9) . .
B4 B3 B9 C2 5.3(11) . .
B4 B3 B9 B5 68.5(11) . .
B4 B3 B9 B6 109.2(10) . .
B4 B3 B9 B8 -35.2(8) . .
B4 B7 B10 B1 100.7(8) . .
B4 B7 B10 B2 -41.3(6) . .
B4 B7 B10 B5 65.3(10) . .
B4 B7 B10 B6 2.1(10) . .
B4 B8 B9 C2 -100.5(7) . .
B4 B8 B9 B3 35.1(7) . .
B4 B8 B9 B5 -63.9(11) . .
B4 B8 B9 B6 3.5(11) . .
B5 C2 C12 B1 37.1(7) . .
B5 C2 C12 B4 -52.9(9) . .
B5 C2 C12 B7 10.0(9) . .
B5 C2 C12 B8 -90.8(8) . .
B5 C2 B1 C12 -137.4(7) . .
B5 C2 B1 B7 -110.1(9) . .
B5 C2 B1 B10 -41.3(10) . .
B5 C2 B8 C12 110.1(8) . .
B5 C2 B8 B3 9.3(11) . .
B5 C2 B8 B4 72.6(11) . .
B5 C2 B8 B9 -33.8(10) . .
B5 C2 B9 B3 100.1(12) . .
B5 C2 B9 B6 38.1(9) . .
B5 C2 B9 B8 139.6(9) . .
B5 B1 B7 C12 -92.6(11) . .
B5 B1 B7 B2 13.6(12) . .
B5 B1 B7 B4 -51.0(13) . .
B5 B1 B7 B10 43.8(11) . .
B5 B1 B10 B2 -102.1(12) . .
B5 B1 B10 B6 -33.4(10) . .
B5 B1 B10 B7 -136.1(9) . .
B5 B6 B9 C2 -36.9(9) . .
B5 B6 B9 B3 -135.6(9) . .
B5 B6 B9 B8 -103.3(12) . .
B5 B6 B10 B1 30.8(9) . .
B5 B6 B10 B2 136.2(10) . .
B5 B6 B10 B7 96.0(9) . .
B6 B2 B3 B4 -141.8(6) . .
B6 B2 B3 B8 -98.6(8) . .
B6 B2 B3 B9 -39.7(6) . .
B6 B2 B4 C12 -68.7(7) . .
B6 B2 B4 B3 31.6(6) . .
B6 B2 B4 B7 -107.3(6) . .
B6 B2 B4 B8 -8.2(7) . .
B6 B2 B7 C12 56.0(8) . .
B6 B2 B7 B1 -11.6(8) . .
B6 B2 B7 B4 92.5(6) . .
B6 B2 B7 B10 -41.6(8) . .
B6 B2 B10 B1 98.5(12) . .
B6 B2 B10 B5 40.2(10) . .
B6 B2 B10 B7 133.9(7) . .
B6 B3 B4 C12 63.2(9) . .
B6 B3 B4 B2 -37.4(6) . .
B6 B3 B4 B7 -2.4(9) . .
B6 B3 B4 B8 96.2(8) . .
B6 B3 B8 C2 -10.8(10) . .
B6 B3 B8 C12 -75.6(9) . .
B6 B3 B8 B4 -110.4(9) . .
B6 B3 B8 B9 31.4(8) . .
B6 B3 B9 C2 -103.9(8) . .
B6 B3 B9 B5 -40.7(8) . .
B6 B3 B9 B8 -144.4(9) . .
B6 B5 B9 C2 139.6(8) . .
B6 B5 B9 B3 38.5(7) . .
B6 B5 B9 B8 102.1(8) . .
B6 B5 B10 B1 -142.5(10) . .
B6 B5 B10 B2 -42.2(10) . .
B6 B5 B10 B7 -103.4(9) . .
B7 C12 B4 B2 -36.0(7) . .
B7 C12 B4 B3 -99.7(9) . .
B7 C12 B4 B8 -133.0(8) . .
B7 C12 B8 C2 -97.5(6) . .
B7 C12 B8 B3 7.3(10) . .
B7 C12 B8 B4 41.3(7) . .
B7 C12 B8 B9 -62.8(9) . .
B7 B1 B5 C2 94.9(10) . .
B7 B1 B5 B6 -9.9(14) . .
B7 B1 B5 B9 55.7(14) . .
B7 B1 B5 B10 -43.6(10) . .
B7 B1 B10 B2 34.0(10) . .
B7 B1 B10 B5 136.1(9) . .
B7 B1 B10 B6 102.7(10) . .
B7 B2 B3 B4 -36.1(6) . .
B7 B2 B3 B6 105.7(6) . .
B7 B2 B3 B8 7.2(9) . .
B7 B2 B3 B9 66.0(8) . .
B7 B2 B4 C12 38.6(6) . .
B7 B2 B4 B3 138.9(6) . .
B7 B2 B4 B8 99.0(7) . .
B7 B2 B6 B3 -93.8(7) . .
B7 B2 B6 B5 7.2(9) . .
B7 B2 B6 B9 -51.8(9) . .
B7 B2 B6 B10 45.5(8) . .
B7 B2 B10 B1 -35.5(10) . .
B7 B2 B10 B5 -93.7(12) . .
B7 B2 B10 B6 -133.9(7) . .
B7 B4 B8 C2 -5.2(10) . .
B7 B4 B8 C12 -42.3(7) . .
B7 B4 B8 B3 99.8(9) . .
B7 B4 B8 B9 62.4(10) . .
B8 C2 C12 B1 127.9(6) . .
B8 C2 C12 B4 37.9(6) . .
B8 C2 C12 B7 100.8(6) . .
B8 C2 B1 C12 -46.2(6) . .
B8 C2 B1 B5 91.2(10) . .
B8 C2 B1 B7 -18.9(12) . .
B8 C2 B1 B10 49.9(15) . .
B8 C2 B5 B1 -106.2(8) . .
B8 C2 B5 B6 -4.3(13) . .
B8 C2 B5 B9 33.1(8) . .
B8 C2 B5 B10 -68.2(11) . .
B8 C2 B9 B3 -39.6(7) . .
B8 C2 B9 B5 -139.6(9) . .
B8 C2 B9 B6 -101.5(7) . .
B8 C12 B4 B2 97.0(7) . .
B8 C12 B4 B3 33.3(8) . .
B8 C12 B4 B7 133.0(8) . .
B8 C12 B7 B1 89.1(8) . .
B8 C12 B7 B2 -2.7(9) . .
B8 C12 B7 B4 -41.8(7) . .
B8 C12 B7 B10 54.0(9) . .
B8 B3 B4 C12 -33.0(7) . .
B8 B3 B4 B2 -133.6(6) . .
B8 B3 B4 B7 -98.6(7) . .
B8 B3 B6 B2 104.8(7) . .
B8 B3 B6 B5 7.4(10) . .
B8 B3 B6 B9 -30.0(7) . .
B8 B3 B6 B10 70.6(8) . .
B8 B3 B9 C2 40.5(6) . .
B8 B3 B9 B5 103.7(10) . .
B8 B3 B9 B6 144.4(9) . .
B8 B4 B7 C12 40.0(7) . .
B8 B4 B7 B1 -6.1(11) . .
B8 B4 B7 B2 -97.9(6) . .
B8 B4 B7 B10 -61.2(8) . .
B9 C2 C12 B1 97.7(7) . .
B9 C2 C12 B4 7.6(8) . .
B9 C2 C12 B7 70.5(7) . .
B9 C2 C12 B8 -30.3(6) . .
B9 C2 B1 C12 -103.4(5) . .
B9 C2 B1 B5 34.0(7) . .
B9 C2 B1 B7 -76.1(9) . .
B9 C2 B1 B10 -7.3(13) . .
B9 C2 B5 B1 -139.3(9) . .
B9 C2 B5 B6 -37.4(8) . .
B9 C2 B5 B10 -101.2(10) . .
B9 C2 B8 C12 143.9(7) . .
B9 C2 B8 B3 43.1(7) . .
B9 C2 B8 B4 106.4(8) . .
B9 B3 B4 C12 -0.6(11) . .
B9 B3 B4 B2 -101.2(8) . .
B9 B3 B4 B7 -66.2(9) . .
B9 B3 B4 B8 32.4(7) . .
B9 B3 B6 B2 134.8(7) . .
B9 B3 B6 B5 37.4(8) . .
B9 B3 B6 B10 100.6(8) . .
B9 B3 B8 C2 -42.2(7) . .
B9 B3 B8 C12 -107.0(9) . .
B9 B3 B8 B4 -141.8(8) . .
B9 B5 B6 B2 -104.3(7) . .
B9 B5 B6 B3 -40.3(8) . .
B9 B5 B6 B10 -140.4(10) . .
B9 B5 B10 B1 -106.6(11) . .
B9 B5 B10 B2 -6.3(17) . .
B9 B5 B10 B6 35.9(9) . .
B9 B5 B10 B7 -67.4(12) . .
B9 B6 B10 B1 -2.9(13) . .
B9 B6 B10 B2 102.5(7) . .
B9 B6 B10 B5 -33.7(8) . .
B9 B6 B10 B7 62.3(10) . .
B10 B1 B5 C2 138.5(9) . .
B10 B1 B5 B6 33.7(10) . .
B10 B1 B5 B9 99.3(12) . .
B10 B1 B7 C12 -136.4(9) . .
B10 B1 B7 B2 -30.3(8) . .
B10 B1 B7 B4 -94.9(10) . .
B10 B2 B3 B4 -106.3(10) . .
B10 B2 B3 B6 35.5(9) . .
B10 B2 B3 B8 -63.1(12) . .
B10 B2 B3 B9 -4.3(12) . .
B10 B2 B4 C12 -7.0(12) . .
B10 B2 B4 B3 93.3(11) . .
B10 B2 B4 B7 -45.6(9) . .
B10 B2 B4 B8 53.4(12) . .
B10 B2 B6 B3 -139.3(8) . .
B10 B2 B6 B5 -38.3(9) . .
B10 B2 B6 B9 -97.3(10) . .
B10 B2 B7 C12 97.6(8) . .
B10 B2 B7 B1 30.0(8) . .
B10 B2 B7 B4 134.1(8) . .
B10 B5 B6 B2 36.1(9) . .
B10 B5 B6 B3 100.0(10) . .
B10 B5 B6 B9 140.4(10) . .
B10 B5 B9 C2 104.3(12) . .
B10 B5 B9 B3 3.2(13) . .
B10 B5 B9 B6 -35.3(10) . .
B10 B5 B9 B8 66.8(13) . .
B10 B6 B9 C2 -1.5(10) . .
B10 B6 B9 B3 -100.2(9) . .
B10 B6 B9 B5 35.4(10) . .
B10 B6 B9 B8 -68.0(11) . .
